data_7207703
loop_
_publ_author_name
'Zhang, Jingjing'
'Sarrafpour, Syena'
'Haas, Terry E.'
'M\"uller, Peter'
'Thomas, Samuel W.'

_publ_section_title
;
 Structure, photophysics, and photooxidation of crowded
 diethynyltetracenes
;
_journal_issue 13
_journal_name_full 'Journal of Materials Chemistry'
_journal_page_first 6182
_journal_paper_doi 10.1039/c2jm16173g
_journal_volume 22
_journal_year 2012
_chemical_formula_sum 'C52 H60 Si2'
_chemical_formula_weight 741.18
_chemical_name_systematic
;
?
;
_space_group_IT_number 19
_symmetry_cell_setting orthorhombic
_symmetry_space_group_name_Hall 'P 2ac 2ab'
_symmetry_space_group_name_H-M 'P 21 21 21'
_atom_sites_solution_hydrogens geom
_atom_sites_solution_primary direct
_atom_sites_solution_secondary difmap
_audit_creation_method SHELXL-97
_cell_angle_alpha 90.00
_cell_angle_beta 90.00
_cell_angle_gamma 90.00
_cell_formula_units_Z 4
_cell_length_a 9.5021(8)
_cell_length_b 18.5086(15)
_cell_length_c 24.385(2)
_cell_measurement_reflns_used 9899
_cell_measurement_temperature 100(2)
_cell_measurement_theta_max 30.50
_cell_measurement_theta_min 2.30
_cell_volume 4288.6(6)
_computing_cell_refinement 'SAINT 7.46A (Bruker-AXS, 2011)'
_computing_data_collection 'APEX2 v2011.4.0 (Bruker-AXS, 2011)'
_computing_data_reduction 'SAINT 7.46A (Bruker-AXS, 2011)'
_computing_molecular_graphics 'Bruker SHELXTL'
_computing_publication_material 'Bruker SHELXTL'
_computing_structure_refinement 'SHELXL-97 (Sheldrick, 2008)'
_computing_structure_solution 'SHELXS-97 (Sheldrick, 2008)'
_diffrn_ambient_temperature 100(2)
_diffrn_detector_area_resol_mean 8.3
_diffrn_measured_fraction_theta_full 0.999
_diffrn_measured_fraction_theta_max 0.999
_diffrn_measurement_device_type 'Bruker Smart APEX CCD'
_diffrn_measurement_method '\f and \w scans'
_diffrn_radiation_monochromator graphite
_diffrn_radiation_source 'fine-focus sealed tube'
_diffrn_radiation_type MoK\a
_diffrn_radiation_wavelength 0.71073
_diffrn_reflns_av_R_equivalents 0.0605
_diffrn_reflns_av_sigmaI/netI 0.0387
_diffrn_reflns_limit_h_max 13
_diffrn_reflns_limit_h_min -13
_diffrn_reflns_limit_k_max 26
_diffrn_reflns_limit_k_min -26
_diffrn_reflns_limit_l_max 34
_diffrn_reflns_limit_l_min -34
_diffrn_reflns_number 92146
_diffrn_reflns_theta_full 30.53
_diffrn_reflns_theta_max 30.53
_diffrn_reflns_theta_min 1.38
_exptl_absorpt_coefficient_mu 0.117
_exptl_absorpt_correction_T_max 0.9895
_exptl_absorpt_correction_T_min 0.9736
_exptl_absorpt_correction_type multi-scan
_exptl_absorpt_process_details 'SADABS (Sheldrick, 2009)'
_exptl_crystal_colour purple
_exptl_crystal_density_diffrn 1.148
_exptl_crystal_density_method 'not measured'
_exptl_crystal_description block
_exptl_crystal_F_000 1600
_exptl_crystal_size_max 0.23
_exptl_crystal_size_mid 0.17
_exptl_crystal_size_min 0.09
_refine_diff_density_max 0.299
_refine_diff_density_min -0.198
_refine_diff_density_rms 0.044
_refine_ls_abs_structure_details 'Flack H D (1983), Acta Cryst. A39, 876-881'
_refine_ls_abs_structure_Flack 0.01(6)
_refine_ls_extinction_method none
_refine_ls_goodness_of_fit_ref 1.036
_refine_ls_hydrogen_treatment constr
_refine_ls_matrix_type full
_refine_ls_number_parameters 499
_refine_ls_number_reflns 13123
_refine_ls_number_restraints 0
_refine_ls_restrained_S_all 1.036
_refine_ls_R_factor_all 0.0460
_refine_ls_R_factor_gt 0.0364
_refine_ls_shift/su_max 0.001
_refine_ls_shift/su_mean 0.000
_refine_ls_structure_factor_coef Fsqd
_refine_ls_weighting_details 'calc w=1/[\s^2^(Fo^2^)+(0.0440P)^2^+0.6407P] where P=(Fo^2^+2Fc^2^)/3'
_refine_ls_weighting_scheme calc
_refine_ls_wR_factor_gt 0.0831
_refine_ls_wR_factor_ref 0.0889
_reflns_number_gt 11616
_reflns_number_total 13123
_reflns_threshold_expression >2sigma(I)
_cod_data_source_file c2jm16173g.txt
_cod_data_source_block 4t
_cod_depositor_comments
;
The following automatic conversions were performed:

'_symmetry_cell_setting' value 'Orthorhombic' changed to
'orthorhombic' according to
/home/saulius/struct/CIF-dictionaries/cif_core.dic dictionary named
'cif_core.dic' version 2.4.1 from 2010-06-29.

Automatic conversion script
Id: cif_fix_values 1715 2011-07-08 13:25:40Z adriana 
;
_cod_database_code 7207703

loop_
_symmetry_equiv_pos_as_xyz
'x, y, z'
'-x+1/2, -y, z+1/2'
'-x, y+1/2, -z+1/2'
'x+1/2, -y+1/2, -z'

loop_
_atom_site_label
_atom_site_type_symbol
_atom_site_fract_x
_atom_site_fract_y
_atom_site_fract_z
_atom_site_U_iso_or_equiv
_atom_site_adp_type
_atom_site_occupancy
_atom_site_symmetry_multiplicity
_atom_site_calc_flag
_atom_site_refinement_flags
Si1 Si 1.25031(4) 0.785285(19) 0.217750(14) 0.01432(7) Uani 1 1 d .
Si2 Si 0.29136(3) 1.049473(19) 0.432981(15) 0.01380(7) Uani 1 1 d .
C12 C 0.78740(13) 0.90546(6) 0.28111(5) 0.0142(2) Uani 1 1 d .
C7 C 0.92298(13) 0.79529(7) 0.40038(5) 0.0148(2) Uani 1 1 d .
C10 C 0.80070(13) 0.91573(7) 0.45582(5) 0.0135(2) Uani 1 1 d .
C11 C 0.87289(13) 0.85745(7) 0.31123(5) 0.0143(2) Uani 1 1 d .
C6 C 0.88104(13) 0.86470(7) 0.48498(5) 0.0147(2) Uani 1 1 d .
C9 C 0.78032(12) 0.90730(6) 0.39834(5) 0.0131(2) Uani 1 1 d .
C8 C 0.85943(13) 0.85217(7) 0.36969(5) 0.0133(2) Uani 1 1 d .
C48 C 0.65642(14) 0.97768(7) 0.52879(5) 0.0170(2) Uani 1 1 d .
H48 H 0.6161 0.9324 0.5383 0.020 Uiso 1 1 calc R
C5 C 0.93246(13) 0.80095(7) 0.45772(5) 0.0150(2) Uani 1 1 d .
C47 C 0.75144(13) 0.98159(7) 0.48536(5) 0.0140(2) Uani 1 1 d .
C41 C 0.96368(14) 0.72681(7) 0.37269(5) 0.0158(2) Uani 1 1 d .
C22 C 0.46363(14) 1.01754(7) 0.40834(6) 0.0165(2) Uani 1 1 d .
C19 C 0.98563(14) 0.82260(7) 0.28238(6) 0.0159(2) Uani 1 1 d .
C13 C 0.68652(13) 0.94951(7) 0.30927(5) 0.0141(2) Uani 1 1 d .
C2 C 0.98260(15) 0.82138(8) 0.57083(6) 0.0213(3) Uani 1 1 d .
H2 H 1.0047 0.8289 0.6084 0.026 Uiso 1 1 calc R
C35 C 0.32138(13) 1.13479(7) 0.47416(6) 0.0174(3) Uani 1 1 d .
H35 H 0.3594 1.1192 0.5105 0.021 Uiso 1 1 calc R
C17 C 0.60154(14) 0.99484(7) 0.22161(6) 0.0194(3) Uani 1 1 d .
H17 H 0.5385 1.0242 0.2012 0.023 Uiso 1 1 calc R
C42 C 1.10009(14) 0.69854(7) 0.37423(6) 0.0174(2) Uani 1 1 d .
H42 H 1.1729 0.7245 0.3923 0.021 Uiso 1 1 calc R
C26 C 1.21335(14) 0.71555(8) 0.16337(6) 0.0203(3) Uani 1 1 d .
H26 H 1.3017 0.7090 0.1417 0.024 Uiso 1 1 calc R
C16 C 0.70461(14) 0.95291(7) 0.19378(5) 0.0186(2) Uani 1 1 d .
H16 H 0.7107 0.9550 0.1549 0.022 Uiso 1 1 calc R
C14 C 0.68410(12) 0.95058(7) 0.36712(5) 0.0137(2) Uani 1 1 d .
C4 C 0.99591(15) 0.74545(7) 0.49058(6) 0.0190(3) Uani 1 1 d .
H4 H 1.0209 0.7008 0.4740 0.023 Uiso 1 1 calc R
C1 C 0.91420(14) 0.87393(7) 0.54205(6) 0.0177(2) Uani 1 1 d .
H1 H 0.8880 0.9174 0.5601 0.021 Uiso 1 1 calc R
C32 C 0.17462(14) 1.06642(8) 0.37166(6) 0.0187(3) Uani 1 1 d .
H32 H 0.0847 1.0871 0.3860 0.022 Uiso 1 1 calc R
C20 C 1.08631(15) 0.80352(7) 0.25560(6) 0.0180(3) Uani 1 1 d .
C38 C 0.21166(14) 0.97508(7) 0.47648(6) 0.0183(2) Uani 1 1 d .
H38 H 0.1075 0.9770 0.4709 0.022 Uiso 1 1 calc R
C18 C 0.59246(14) 0.99316(7) 0.27745(6) 0.0170(2) Uani 1 1 d .
H18 H 0.5228 1.0213 0.2955 0.020 Uiso 1 1 calc R
C46 C 0.85873(15) 0.68761(7) 0.34596(6) 0.0196(3) Uani 1 1 d .
H46 H 0.7656 0.7063 0.3446 0.024 Uiso 1 1 calc R
C49 C 0.61979(14) 1.03928(8) 0.55838(6) 0.0207(3) Uani 1 1 d .
H49 H 0.5545 1.0359 0.5878 0.025 Uiso 1 1 calc R
C15 C 0.79453(14) 0.90990(7) 0.22241(5) 0.0179(2) Uani 1 1 d .
H15 H 0.8631 0.8824 0.2032 0.021 Uiso 1 1 calc R
C34 C 0.13582(19) 0.99732(9) 0.34043(7) 0.0325(4) Uani 1 1 d .
H34A H 0.0700 1.0091 0.3108 0.049 Uiso 1 1 calc R
H34B H 0.0915 0.9629 0.3656 0.049 Uiso 1 1 calc R
H34C H 0.2211 0.9757 0.3249 0.049 Uiso 1 1 calc R
C40 C 0.26073(18) 0.89951(8) 0.45860(7) 0.0286(3) Uani 1 1 d .
H40A H 0.3630 0.8959 0.4628 0.043 Uiso 1 1 calc R
H40B H 0.2355 0.8916 0.4201 0.043 Uiso 1 1 calc R
H40C H 0.2149 0.8629 0.4815 0.043 Uiso 1 1 calc R
C52 C 0.80911(14) 1.04861(7) 0.47205(6) 0.0179(2) Uani 1 1 d .
H52 H 0.8735 1.0523 0.4424 0.021 Uiso 1 1 calc R
C33 C 0.23602(17) 1.12244(9) 0.33169(6) 0.0271(3) Uani 1 1 d .
H33A H 0.3255 1.1046 0.3170 0.041 Uiso 1 1 calc R
H33B H 0.2520 1.1681 0.3511 0.041 Uiso 1 1 calc R
H33C H 0.1697 1.1304 0.3015 0.041 Uiso 1 1 calc R
C27 C 1.17577(19) 0.64207(8) 0.18864(7) 0.0306(4) Uani 1 1 d .
H27A H 1.0881 0.6464 0.2095 0.046 Uiso 1 1 calc R
H27B H 1.2517 0.6265 0.2132 0.046 Uiso 1 1 calc R
H27C H 1.1636 0.6063 0.1594 0.046 Uiso 1 1 calc R
C29 C 1.38238(15) 0.75174(8) 0.26932(6) 0.0208(3) Uani 1 1 d .
H29 H 1.3405 0.7084 0.2876 0.025 Uiso 1 1 calc R
C28 C 1.09825(17) 0.73979(9) 0.12354(6) 0.0267(3) Uani 1 1 d .
H28A H 1.0814 0.7016 0.0965 0.040 Uiso 1 1 calc R
H28B H 1.1284 0.7839 0.1047 0.040 Uiso 1 1 calc R
H28C H 1.0113 0.7493 0.1439 0.040 Uiso 1 1 calc R
C21 C 0.57142(14) 0.98975(7) 0.39268(5) 0.0153(2) Uani 1 1 d .
C50 C 0.67849(15) 1.10550(8) 0.54503(6) 0.0233(3) Uani 1 1 d .
H50 H 0.6540 1.1475 0.5653 0.028 Uiso 1 1 calc R
C37 C 0.18236(15) 1.17445(8) 0.48583(6) 0.0222(3) Uani 1 1 d .
H37A H 0.1991 1.2135 0.5122 0.033 Uiso 1 1 calc R
H37B H 0.1139 1.1403 0.5011 0.033 Uiso 1 1 calc R
H37C H 0.1455 1.1948 0.4516 0.033 Uiso 1 1 calc R
C3 C 1.02101(16) 0.75531(8) 0.54493(6) 0.0213(3) Uani 1 1 d .
H3 H 1.0643 0.7180 0.5657 0.026 Uiso 1 1 calc R
C43 C 1.12949(16) 0.63247(8) 0.34935(6) 0.0221(3) Uani 1 1 d .
H43 H 1.2224 0.6136 0.3505 0.027 Uiso 1 1 calc R
C23 C 1.31307(15) 0.87339(8) 0.18690(6) 0.0204(3) Uani 1 1 d .
H23 H 1.3707 0.8980 0.2157 0.024 Uiso 1 1 calc R
C45 C 0.88844(17) 0.62157(8) 0.32125(6) 0.0235(3) Uani 1 1 d .
H45 H 0.8160 0.5953 0.3032 0.028 Uiso 1 1 calc R
C39 C 0.23841(18) 0.98405(9) 0.53808(6) 0.0287(3) Uani 1 1 d .
H39A H 0.1904 0.9454 0.5582 0.043 Uiso 1 1 calc R
H39B H 0.2022 1.0310 0.5502 0.043 Uiso 1 1 calc R
H39C H 0.3398 0.9815 0.5453 0.043 Uiso 1 1 calc R
C25 C 1.19351(19) 0.92571(9) 0.17184(7) 0.0333(4) Uani 1 1 d .
H25A H 1.2336 0.9711 0.1582 0.050 Uiso 1 1 calc R
H25B H 1.1362 0.9355 0.2044 0.050 Uiso 1 1 calc R
H25C H 1.1345 0.9040 0.1433 0.050 Uiso 1 1 calc R
C44 C 1.02423(17) 0.59420(8) 0.32300(6) 0.0243(3) Uani 1 1 d .
H44 H 1.0450 0.5492 0.3061 0.029 Uiso 1 1 calc R
C31 C 1.4103(2) 0.80807(9) 0.31417(7) 0.0329(4) Uani 1 1 d .
H31A H 1.4745 0.7878 0.3416 0.049 Uiso 1 1 calc R
H31B H 1.3213 0.8213 0.3318 0.049 Uiso 1 1 calc R
H31C H 1.4529 0.8512 0.2978 0.049 Uiso 1 1 calc R
C36 C 0.42995(16) 1.18720(8) 0.44971(7) 0.0247(3) Uani 1 1 d .
H36A H 0.3914 1.2092 0.4164 0.037 Uiso 1 1 calc R
H36B H 0.5162 1.1607 0.4407 0.037 Uiso 1 1 calc R
H36C H 0.4515 1.2251 0.4765 0.037 Uiso 1 1 calc R
C51 C 0.77352(15) 1.11019(7) 0.50170(6) 0.0227(3) Uani 1 1 d .
H51 H 0.8141 1.1555 0.4924 0.027 Uiso 1 1 calc R
C24 C 1.41071(17) 0.86124(9) 0.13765(6) 0.0276(3) Uani 1 1 d .
H24A H 1.3580 0.8380 0.1080 0.041 Uiso 1 1 calc R
H24B H 1.4893 0.8301 0.1486 0.041 Uiso 1 1 calc R
H24C H 1.4473 0.9078 0.1249 0.041 Uiso 1 1 calc R
C30 C 1.52065(19) 0.72766(14) 0.24271(8) 0.0495(6) Uani 1 1 d .
H30A H 1.5709 0.7700 0.2286 0.074 Uiso 1 1 calc R
H30B H 1.5004 0.6945 0.2124 0.074 Uiso 1 1 calc R
H30C H 1.5792 0.7031 0.2701 0.074 Uiso 1 1 calc R

loop_
_atom_site_aniso_label
_atom_site_aniso_U_11
_atom_site_aniso_U_22
_atom_site_aniso_U_33
_atom_site_aniso_U_23
_atom_site_aniso_U_13
_atom_site_aniso_U_12
Si1 0.01344(15) 0.01680(16) 0.01272(15) -0.00166(12) 0.00081(13) 0.00203(12)
Si2 0.01124(14) 0.01464(15) 0.01551(16) -0.00122(13) 0.00143(13) 0.00119(12)
C12 0.0132(5) 0.0140(5) 0.0154(5) -0.0010(4) 0.0019(5) -0.0006(4)
C7 0.0135(5) 0.0135(6) 0.0173(6) -0.0002(5) 0.0016(5) -0.0004(4)
C10 0.0124(5) 0.0134(6) 0.0148(6) -0.0001(4) 0.0022(5) 0.0000(4)
C11 0.0139(5) 0.0140(6) 0.0151(6) -0.0007(4) 0.0021(4) -0.0004(4)
C6 0.0142(5) 0.0140(6) 0.0158(6) 0.0010(4) 0.0013(5) -0.0002(4)
C9 0.0111(5) 0.0127(5) 0.0154(5) 0.0000(4) 0.0026(4) 0.0002(4)
C8 0.0119(5) 0.0133(6) 0.0147(6) -0.0014(4) 0.0015(4) 0.0005(4)
C48 0.0168(6) 0.0188(6) 0.0154(6) 0.0000(5) 0.0004(5) 0.0005(5)
C5 0.0147(5) 0.0148(6) 0.0155(6) 0.0010(4) 0.0020(5) 0.0003(4)
C47 0.0132(5) 0.0146(5) 0.0142(5) -0.0014(4) -0.0006(5) 0.0028(4)
C41 0.0191(6) 0.0132(6) 0.0151(6) 0.0016(5) 0.0027(5) 0.0023(4)
C22 0.0165(6) 0.0173(6) 0.0156(6) 0.0001(5) 0.0004(5) 0.0010(5)
C19 0.0175(6) 0.0152(6) 0.0151(6) 0.0008(5) 0.0008(5) 0.0012(4)
C13 0.0130(5) 0.0134(5) 0.0159(6) -0.0005(5) 0.0015(4) -0.0008(4)
C2 0.0247(7) 0.0240(7) 0.0153(6) 0.0013(5) -0.0015(5) 0.0008(5)
C35 0.0142(6) 0.0179(6) 0.0201(6) -0.0023(5) -0.0007(5) 0.0017(4)
C17 0.0176(6) 0.0221(6) 0.0185(7) 0.0029(5) -0.0023(5) 0.0012(5)
C42 0.0194(6) 0.0161(6) 0.0168(6) 0.0014(5) 0.0011(5) 0.0024(5)
C26 0.0178(6) 0.0243(6) 0.0186(6) -0.0064(5) 0.0002(5) 0.0008(5)
C16 0.0189(6) 0.0229(6) 0.0141(6) 0.0015(5) 0.0003(5) -0.0007(5)
C14 0.0125(5) 0.0142(5) 0.0144(6) -0.0006(4) 0.0014(4) 0.0004(4)
C4 0.0231(6) 0.0141(6) 0.0198(7) 0.0007(5) 0.0023(5) 0.0023(5)
C1 0.0183(6) 0.0185(6) 0.0162(6) -0.0010(5) 0.0015(5) 0.0006(5)
C32 0.0140(6) 0.0233(7) 0.0189(6) 0.0002(5) -0.0015(5) 0.0011(5)
C20 0.0209(6) 0.0177(6) 0.0154(6) 0.0004(5) 0.0012(5) 0.0023(5)
C38 0.0151(6) 0.0186(6) 0.0212(6) 0.0002(5) 0.0022(5) -0.0004(5)
C18 0.0155(6) 0.0174(6) 0.0181(6) -0.0011(5) 0.0007(5) 0.0011(4)
C46 0.0209(6) 0.0178(6) 0.0201(7) 0.0006(5) 0.0000(5) 0.0004(5)
C49 0.0185(6) 0.0279(7) 0.0157(6) -0.0046(5) -0.0003(5) 0.0052(5)
C15 0.0173(6) 0.0201(6) 0.0162(6) -0.0012(5) 0.0021(5) 0.0002(5)
C34 0.0366(9) 0.0333(9) 0.0276(8) -0.0057(7) -0.0114(7) -0.0040(7)
C40 0.0310(8) 0.0166(6) 0.0381(8) 0.0021(6) 0.0088(7) 0.0002(6)
C52 0.0166(6) 0.0177(6) 0.0194(6) 0.0004(5) 0.0017(5) -0.0007(5)
C33 0.0269(7) 0.0325(8) 0.0219(7) 0.0074(6) -0.0010(6) 0.0007(6)
C27 0.0400(9) 0.0200(7) 0.0317(8) -0.0051(6) -0.0092(7) 0.0018(6)
C29 0.0194(6) 0.0238(7) 0.0193(7) 0.0005(5) -0.0032(5) 0.0018(5)
C28 0.0262(7) 0.0336(8) 0.0202(7) -0.0021(6) -0.0055(6) -0.0044(6)
C21 0.0153(6) 0.0165(6) 0.0142(6) 0.0011(5) -0.0010(5) -0.0007(4)
C50 0.0240(7) 0.0232(7) 0.0227(7) -0.0090(5) -0.0036(6) 0.0058(5)
C37 0.0193(7) 0.0215(7) 0.0258(7) -0.0052(5) 0.0005(5) 0.0057(5)
C3 0.0261(7) 0.0201(7) 0.0177(7) 0.0048(5) 0.0010(6) 0.0044(5)
C43 0.0272(7) 0.0187(6) 0.0205(7) 0.0036(5) 0.0037(5) 0.0090(5)
C23 0.0244(7) 0.0211(6) 0.0155(6) 0.0005(5) -0.0007(5) -0.0013(5)
C45 0.0319(8) 0.0165(6) 0.0221(7) -0.0013(5) -0.0024(6) -0.0028(5)
C39 0.0339(8) 0.0316(8) 0.0206(7) 0.0050(6) 0.0015(6) -0.0094(7)
C25 0.0405(9) 0.0253(8) 0.0341(9) 0.0113(6) 0.0089(8) 0.0095(7)
C44 0.0379(8) 0.0145(6) 0.0204(7) -0.0017(5) 0.0006(6) 0.0062(6)
C31 0.0459(10) 0.0304(8) 0.0223(8) 0.0029(6) -0.0131(7) -0.0080(7)
C36 0.0219(7) 0.0204(7) 0.0318(8) -0.0026(6) 0.0013(6) -0.0046(5)
C51 0.0219(7) 0.0160(6) 0.0302(7) -0.0029(5) -0.0017(6) -0.0006(5)
C24 0.0245(7) 0.0364(9) 0.0219(7) 0.0028(6) 0.0054(6) -0.0048(6)
C30 0.0267(9) 0.0852(16) 0.0367(10) 0.0001(10) -0.0061(8) 0.0261(10)

loop_
_atom_type_symbol
_atom_type_description
_atom_type_scat_dispersion_real
_atom_type_scat_dispersion_imag
_atom_type_scat_source
C C 0.0033 0.0016 'International Tables Vol C Tables 4.2.6.8 and 6.1.1.4'
H H 0.0000 0.0000 'International Tables Vol C Tables 4.2.6.8 and 6.1.1.4'
Si Si 0.0817 0.0704 'International Tables Vol C Tables 4.2.6.8 and 6.1.1.4'

loop_
_geom_angle_atom_site_label_1
_geom_angle_atom_site_label_2
_geom_angle_atom_site_label_3
_geom_angle
C20 Si1 C29 106.84(6)
C20 Si1 C26 108.70(6)
C29 Si1 C26 111.63(6)
C20 Si1 C23 107.93(6)
C29 Si1 C23 109.86(7)
C26 Si1 C23 111.68(6)
C22 Si2 C32 108.49(6)
C22 Si2 C35 107.88(6)
C32 Si2 C35 111.72(6)
C22 Si2 C38 107.73(6)
C32 Si2 C38 109.21(6)
C35 Si2 C38 111.67(6)
C11 C12 C13 119.61(11)
C11 C12 C15 121.88(11)
C13 C12 C15 118.47(11)
C5 C7 C8 119.63(11)
C5 C7 C41 119.91(11)
C8 C7 C41 120.07(11)
C6 C10 C9 119.85(11)
C6 C10 C47 118.34(11)
C9 C10 C47 121.50(11)
C12 C11 C8 120.59(11)
C12 C11 C19 117.26(11)
C8 C11 C19 121.55(12)
C10 C6 C1 121.91(12)
C10 C6 C5 120.05(12)
C1 C6 C5 118.04(11)
C10 C9 C14 123.24(11)
C10 C9 C8 118.82(11)
C14 C9 C8 117.94(11)
C7 C8 C11 122.28(11)
C7 C8 C9 119.15(11)
C11 C8 C9 118.56(11)
C49 C48 C47 120.86(13)
C49 C48 H48 119.6
C47 C48 H48 119.6
C7 C5 C4 121.95(12)
C7 C5 C6 119.92(12)
C4 C5 C6 118.11(12)
C48 C47 C52 118.53(12)
C48 C47 C10 121.87(11)
C52 C47 C10 119.43(11)
C46 C41 C42 118.73(12)
C46 C41 C7 118.00(12)
C42 C41 C7 123.21(12)
C21 C22 Si2 173.52(12)
C20 C19 C11 170.21(14)
C14 C13 C18 121.56(12)
C14 C13 C12 119.85(11)
C18 C13 C12 118.57(11)
C1 C2 C3 120.41(13)
C1 C2 H2 119.8
C3 C2 H2 119.8
C36 C35 C37 110.32(11)
C36 C35 Si2 114.96(10)
C37 C35 Si2 111.52(9)
C36 C35 H35 106.5
C37 C35 H35 106.5
Si2 C35 H35 106.5
C18 C17 C16 120.49(12)
C18 C17 H17 119.8
C16 C17 H17 119.8
C43 C42 C41 120.16(13)
C43 C42 H42 119.9
C41 C42 H42 119.9
C28 C26 C27 110.39(12)
C28 C26 Si1 112.29(10)
C27 C26 Si1 111.58(10)
C28 C26 H26 107.4
C27 C26 H26 107.4
Si1 C26 H26 107.4
C15 C16 C17 120.45(12)
C15 C16 H16 119.8
C17 C16 H16 119.8
C13 C14 C9 120.83(11)
C13 C14 C21 116.96(11)
C9 C14 C21 121.80(11)
C3 C4 C5 121.47(12)
C3 C4 H4 119.3
C5 C4 H4 119.3
C2 C1 C6 121.20(13)
C2 C1 H1 119.4
C6 C1 H1 119.4
C34 C32 C33 109.80(13)
C34 C32 Si2 113.33(10)
C33 C32 Si2 113.02(10)
C34 C32 H32 106.7
C33 C32 H32 106.7
Si2 C32 H32 106.7
C19 C20 Si1 172.67(12)
C39 C38 C40 109.04(12)
C39 C38 Si2 113.79(10)
C40 C38 Si2 112.39(10)
C39 C38 H38 107.1
C40 C38 H38 107.1
Si2 C38 H38 107.1
C17 C18 C13 120.91(12)
C17 C18 H18 119.5
C13 C18 H18 119.5
C45 C46 C41 120.94(13)
C45 C46 H46 119.5
C41 C46 H46 119.5
C50 C49 C48 120.11(13)
C50 C49 H49 119.9
C48 C49 H49 119.9
C16 C15 C12 121.04(12)
C16 C15 H15 119.5
C12 C15 H15 119.5
C32 C34 H34A 109.5
C32 C34 H34B 109.5
H34A C34 H34B 109.5
C32 C34 H34C 109.5
H34A C34 H34C 109.5
H34B C34 H34C 109.5
C38 C40 H40A 109.5
C38 C40 H40B 109.5
H40A C40 H40B 109.5
C38 C40 H40C 109.5
H40A C40 H40C 109.5
H40B C40 H40C 109.5
C51 C52 C47 120.81(12)
C51 C52 H52 119.6
C47 C52 H52 119.6
C32 C33 H33A 109.5
C32 C33 H33B 109.5
H33A C33 H33B 109.5
C32 C33 H33C 109.5
H33A C33 H33C 109.5
H33B C33 H33C 109.5
C26 C27 H27A 109.5
C26 C27 H27B 109.5
H27A C27 H27B 109.5
C26 C27 H27C 109.5
H27A C27 H27C 109.5
H27B C27 H27C 109.5
C30 C29 C31 110.58(15)
C30 C29 Si1 112.64(11)
C31 C29 Si1 111.56(10)
C30 C29 H29 107.3
C31 C29 H29 107.3
Si1 C29 H29 107.3
C26 C28 H28A 109.5
C26 C28 H28B 109.5
H28A C28 H28B 109.5
C26 C28 H28C 109.5
H28A C28 H28C 109.5
H28B C28 H28C 109.5
C22 C21 C14 169.95(14)
C49 C50 C51 119.64(13)
C49 C50 H50 120.2
C51 C50 H50 120.2
C35 C37 H37A 109.5
C35 C37 H37B 109.5
H37A C37 H37B 109.5
C35 C37 H37C 109.5
H37A C37 H37C 109.5
H37B C37 H37C 109.5
C4 C3 C2 120.19(13)
C4 C3 H3 119.9
C2 C3 H3 119.9
C44 C43 C42 120.43(13)
C44 C43 H43 119.8
C42 C43 H43 119.8
C24 C23 C25 110.63(12)
C24 C23 Si1 112.06(10)
C25 C23 Si1 113.89(11)
C24 C23 H23 106.6
C25 C23 H23 106.6
Si1 C23 H23 106.6
C44 C45 C46 119.75(14)
C44 C45 H45 120.1
C46 C45 H45 120.1
C38 C39 H39A 109.5
C38 C39 H39B 109.5
H39A C39 H39B 109.5
C38 C39 H39C 109.5
H39A C39 H39C 109.5
H39B C39 H39C 109.5
C23 C25 H25A 109.5
C23 C25 H25B 109.5
H25A C25 H25B 109.5
C23 C25 H25C 109.5
H25A C25 H25C 109.5
H25B C25 H25C 109.5
C43 C44 C45 119.98(13)
C43 C44 H44 120.0
C45 C44 H44 120.0
C29 C31 H31A 109.5
C29 C31 H31B 109.5
H31A C31 H31B 109.5
C29 C31 H31C 109.5
H31A C31 H31C 109.5
H31B C31 H31C 109.5
C35 C36 H36A 109.5
C35 C36 H36B 109.5
H36A C36 H36B 109.5
C35 C36 H36C 109.5
H36A C36 H36C 109.5
H36B C36 H36C 109.5
C52 C51 C50 120.05(13)
C52 C51 H51 120.0
C50 C51 H51 120.0
C23 C24 H24A 109.5
C23 C24 H24B 109.5
H24A C24 H24B 109.5
C23 C24 H24C 109.5
H24A C24 H24C 109.5
H24B C24 H24C 109.5
C29 C30 H30A 109.5
C29 C30 H30B 109.5
H30A C30 H30B 109.5
C29 C30 H30C 109.5
H30A C30 H30C 109.5
H30B C30 H30C 109.5

loop_
_geom_bond_atom_site_label_1
_geom_bond_atom_site_label_2
_geom_bond_distance
Si1 C20 1.8423(14)
Si1 C29 1.8819(14)
Si1 C26 1.8836(14)
Si1 C23 1.8923(15)
Si2 C22 1.8413(14)
Si2 C32 1.8880(14)
Si2 C35 1.8930(14)
Si2 C38 1.8960(14)
C12 C11 1.4103(17)
C12 C13 1.4335(17)
C12 C15 1.4355(18)
C7 C5 1.4051(18)
C7 C8 1.4258(18)
C7 C41 1.4873(18)
C10 C6 1.4073(17)
C10 C9 1.4234(17)
C10 C47 1.4913(17)
C11 C8 1.4346(17)
C11 C19 1.4347(17)
C6 C1 1.4370(18)
C6 C5 1.4398(17)
C9 C14 1.4344(17)
C9 C8 1.4472(17)
C48 C49 1.3934(19)
C48 C47 1.3936(18)
C48 H48 0.9500
C5 C4 1.4355(18)
C47 C52 1.3944(18)
C41 C46 1.3949(19)
C41 C42 1.3983(18)
C22 C21 1.2080(18)
C19 C20 1.2109(19)
C13 C14 1.4108(17)
C13 C18 1.4331(18)
C2 C1 1.3641(19)
C2 C3 1.424(2)
C2 H2 0.9500
C35 C36 1.5365(19)
C35 C37 1.5377(18)
C35 H35 1.0000
C17 C18 1.365(2)
C17 C16 1.4220(19)
C17 H17 0.9500
C42 C43 1.3934(19)
C42 H42 0.9500
C26 C28 1.530(2)
C26 C27 1.535(2)
C26 H26 1.0000
C16 C15 1.3606(19)
C16 H16 0.9500
C14 C21 1.4354(17)
C4 C3 1.359(2)
C4 H4 0.9500
C1 H1 0.9500
C32 C34 1.534(2)
C32 C33 1.538(2)
C32 H32 1.0000
C38 C39 1.532(2)
C38 C40 1.5375(19)
C38 H38 1.0000
C18 H18 0.9500
C46 C45 1.3917(19)
C46 H46 0.9500
C49 C50 1.385(2)
C49 H49 0.9500
C15 H15 0.9500
C34 H34A 0.9800
C34 H34B 0.9800
C34 H34C 0.9800
C40 H40A 0.9800
C40 H40B 0.9800
C40 H40C 0.9800
C52 C51 1.3915(19)
C52 H52 0.9500
C33 H33A 0.9800
C33 H33B 0.9800
C33 H33C 0.9800
C27 H27A 0.9800
C27 H27B 0.9800
C27 H27C 0.9800
C29 C30 1.532(2)
C29 C31 1.534(2)
C29 H29 1.0000
C28 H28A 0.9800
C28 H28B 0.9800
C28 H28C 0.9800
C50 C51 1.393(2)
C50 H50 0.9500
C37 H37A 0.9800
C37 H37B 0.9800
C37 H37C 0.9800
C3 H3 0.9500
C43 C44 1.384(2)
C43 H43 0.9500
C23 C24 1.534(2)
C23 C25 1.537(2)
C23 H23 1.0000
C45 C44 1.387(2)
C45 H45 0.9500
C39 H39A 0.9800
C39 H39B 0.9800
C39 H39C 0.9800
C25 H25A 0.9800
C25 H25B 0.9800
C25 H25C 0.9800
C44 H44 0.9500
C31 H31A 0.9800
C31 H31B 0.9800
C31 H31C 0.9800
C36 H36A 0.9800
C36 H36B 0.9800
C36 H36C 0.9800
C51 H51 0.9500
C24 H24A 0.9800
C24 H24B 0.9800
C24 H24C 0.9800
C30 H30A 0.9800
C30 H30B 0.9800
C30 H30C 0.9800
